data_1526415
loop_
_publ_author_name
'Ibarra, J.'
'Varez, A.'
'Sanz, J.'
'Santamaria, J.'
'Leon, C.'
'Torres-Martinez, L.M.'

_publ_section_title
;
 Influence of composition on the structure and conductivity of the fast
 ionic conductors La2/3-x Li3x Ti O3 (0.03 < x < 0.167)
;
_journal_name_full 'Solid State Ionics'
_journal_page_first 219
_journal_page_last 228
_journal_volume 134
_journal_year 2000
_chemical_formula_sum 'La0.595 Li0.215 O3 Ti'
_chemical_name_systematic 'La0.595 Li0.215 Ti O3'
_space_group_IT_number 47
_symmetry_space_group_name_Hall '-P 2 2'
_symmetry_space_group_name_H-M 'P m m m'
_cell_angle_alpha 90
_cell_angle_beta 90
_cell_angle_gamma 90
_cell_formula_units_Z 2
_cell_length_a 3.8671
_cell_length_b 3.8654
_cell_length_c 7.7727
_cell_volume 116.185
_citation_journal_id_ASTM SSIOD3
_cod_data_source_file Ibarra_SSIOD3_2000_591.cif
_cod_data_source_block La0.595Li0.215O3Ti1
_cod_original_cell_volume 116.1854
_cod_original_formula_sum 'La0.595 Li0.215 O3 Ti1'
_cod_database_code 1526415

loop_
_symmetry_equiv_pos_as_xyz
x,y,z
-x,-y,z
x,-y,-z
-x,y,-z
-x,-y,-z
x,y,-z
-x,y,z
x,-y,z

loop_
_atom_site_label
_atom_site_type_symbol
_atom_site_fract_x
_atom_site_fract_y
_atom_site_fract_z
_atom_site_occupancy
_atom_site_U_iso_or_equiv
O1 O-2 0.5 0.5 0 1 0.0
Ti1 Ti+4 0.5 0.5 0.2654 1 0.0
O4 O-2 0.5 0 0.2187 1 0.0
O2 O-2 0.5 0.5 0.5 1 0.0
La2 La+3 0 0 0.5 0.29 0.0
La1 La+3 0 0 0 0.9 0.0
O3 O-2 0 0.5 0.2815 1 0.0
